data_7225839
loop_
_publ_author_name
'Zhu, Bingqing'
'Wang, Jian-Rong'
'Zhang, Qi'
'Mei, Xuefeng'

_publ_section_title
;
 Greener solid-state synthesis: stereo-selective [2 + 2] photodimerization
 of vitamin K3controlled by halogen bonding
;
_journal_issue 34
_journal_name_full CrystEngComm
_journal_page_first 6327
_journal_paper_doi 10.1039/C6CE01236A
_journal_volume 18
_journal_year 2016
_chemical_formula_moiety '2(Br C3 F2), C11 H8 O2'
_chemical_formula_sum 'C17 H8 Br2 F4 O2'
_chemical_formula_weight 480.05
_space_group_crystal_system triclinic
_space_group_IT_number 2
_space_group_name_Hall '-P 1'
_space_group_name_H-M_alt 'P -1'
_symmetry_space_group_name_Hall '-P 1'
_symmetry_space_group_name_H-M 'P -1'
_atom_sites_solution_hydrogens geom
_audit_creation_date 2016-01-28
_audit_creation_method
;
Olex2 1.2
(compiled 2015.09.30 svn.r3233 for OlexSys, GUI svn.r5103)
;
_audit_update_record
;
2016-03-29 deposited with the CCDC.
2016-07-06 downloaded from the CCDC.
;
_cell_angle_alpha 93.626(3)
_cell_angle_beta 96.888(3)
_cell_angle_gamma 93.357(4)
_cell_formula_units_Z 2
_cell_length_a 3.8981(3)
_cell_length_b 13.3018(10)
_cell_length_c 15.2307(11)
_cell_measurement_reflns_used 8377
_cell_measurement_temperature 100(2)
_cell_measurement_theta_max 27.54
_cell_measurement_theta_min 2.70
_cell_volume 780.72(10)
_computing_cell_refinement 'SAINT v7.68A (Bruker, 2009)'
_computing_data_collection 'Bruker APEX2'
_computing_data_reduction 'SAINT v7.68A (Bruker, 2009)'
_computing_molecular_graphics 'Olex2 (Dolomanov et al., 2009)'
_computing_publication_material 'Olex2 (Dolomanov et al., 2009)'
_computing_structure_refinement 'ShelXL (Sheldrick, 2015)'
_computing_structure_solution 'SIR2004 (Burla et al., 2007)'
_diffrn_ambient_temperature 100
_diffrn_measured_fraction_theta_full 0.996
_diffrn_measured_fraction_theta_max 0.980
_diffrn_measurement_device_type 'Bruker APEX-II CCD'
_diffrn_measurement_method '\f and \w scans'
_diffrn_radiation_monochromator graphite
_diffrn_radiation_type MoK\a
_diffrn_radiation_wavelength 0.71073
_diffrn_reflns_av_R_equivalents 0.0277
_diffrn_reflns_av_unetI/netI 0.0247
_diffrn_reflns_Laue_measured_fraction_full 0.996
_diffrn_reflns_Laue_measured_fraction_max 0.980
_diffrn_reflns_limit_h_max 4
_diffrn_reflns_limit_h_min -5
_diffrn_reflns_limit_k_max 17
_diffrn_reflns_limit_k_min -16
_diffrn_reflns_limit_l_max 19
_diffrn_reflns_limit_l_min -19
_diffrn_reflns_number 12713
_diffrn_reflns_point_group_measured_fraction_full 0.996
_diffrn_reflns_point_group_measured_fraction_max 0.980
_diffrn_reflns_theta_full 25.242
_diffrn_reflns_theta_max 27.558
_diffrn_reflns_theta_min 1.537
_diffrn_standards_number 0
_exptl_absorpt_coefficient_mu 5.244
_exptl_absorpt_correction_T_max 0.7456
_exptl_absorpt_correction_T_min 0.3928
_exptl_absorpt_correction_type multi-scan
_exptl_absorpt_process_details
;
SADABS-2008/1 (Bruker,2008) was used for absorption correction.
wR2(int) was 0.1183 before and 0.0410 after correction.
The Ratio of minimum to maximum transmission is 0.5268.
The \l/2 correction factor is 0.0015.
;
_exptl_crystal_colour 'yellowish yellow'
_exptl_crystal_colour_modifier yellowish
_exptl_crystal_colour_primary yellow
_exptl_crystal_density_diffrn 2.042
_exptl_crystal_density_method 'not measured'
_exptl_crystal_description prism
_exptl_crystal_F_000 464
_exptl_crystal_size_max 0.15
_exptl_crystal_size_mid 0.05
_exptl_crystal_size_min 0.05
_refine_diff_density_max 0.504
_refine_diff_density_min -0.521
_refine_diff_density_rms 0.075
_refine_ls_extinction_method none
_refine_ls_goodness_of_fit_ref 1.031
_refine_ls_hydrogen_treatment constr
_refine_ls_matrix_type full
_refine_ls_number_parameters 227
_refine_ls_number_reflns 3519
_refine_ls_number_restraints 0
_refine_ls_restrained_S_all 1.031
_refine_ls_R_factor_all 0.0250
_refine_ls_R_factor_gt 0.0209
_refine_ls_shift/su_max 0.002
_refine_ls_shift/su_mean 0.000
_refine_ls_structure_factor_coef Fsqd
_refine_ls_weighting_details 'w=1/[\s^2^(Fo^2^)+(0.0257P)^2^+0.4292P] where P=(Fo^2^+2Fc^2^)/3'
_refine_ls_weighting_scheme calc
_refine_ls_wR_factor_gt 0.0511
_refine_ls_wR_factor_ref 0.0529
_reflns_Friedel_coverage 0.000
_reflns_number_gt 3170
_reflns_number_total 3519
_reflns_threshold_expression 'I > 2\s(I)'
_cod_data_source_file c6ce01236a2.cif
_cod_data_source_block 2015565
_cod_depositor_comments 'Adding full bibliography for 7225839--7225840.cif.'
_cod_database_code 7225839
_shelx_space_group_comment
;
The symmetry employed for this shelxl refinement is uniquely defined
by the following loop, which should always be used as a source of
symmetry information in preference to the above space-group names.
They are only intended as comments.
;
_olex2_refinement_description
;
1. Fixed Uiso
 At 1.2 times of:
  All C(H) groups
 At 1.5 times of:
  All C(H,H,H) groups
2.a Aromatic/amide H refined with riding coordinates:
 C6(H6), C8(H8), C7(H7), C5(H5), C3(H3)
2.b Idealised Me refined as rotating group:
 C11(H11a,H11b,H11c)
;
_shelx_shelxl_version_number 2014/7
_olex2_submission_special_instructions 'No special instructions were received'

loop_
_space_group_symop_operation_xyz
'x, y, z'
'-x, -y, -z'

loop_
_atom_site_label
_atom_site_type_symbol
_atom_site_fract_x
_atom_site_fract_y
_atom_site_fract_z
_atom_site_U_iso_or_equiv
_atom_site_adp_type
_atom_site_occupancy
_atom_site_site_symmetry_order
_atom_site_calc_flag
_atom_site_refinement_flags_posn
Br1 Br 0.11532(5) 0.44333(2) 0.79418(2) 0.01838(6) Uani 1 1 d .
Br2 Br 0.81159(5) 0.08647(2) 0.19305(2) 0.01971(6) Uani 1 1 d .
F2 F 0.2356(3) 0.68439(8) 1.07766(7) 0.0238(2) Uani 1 1 d .
F3 F 1.1493(3) 0.19752(8) 0.05328(7) 0.0248(2) Uani 1 1 d .
F1 F 0.3234(3) 0.63762(8) 0.90838(7) 0.0240(2) Uani 1 1 d .
F4 F 0.7036(3) -0.12787(9) 0.10549(7) 0.0254(3) Uani 1 1 d .
O2 O 0.2287(4) 0.41389(10) 0.60855(9) 0.0243(3) Uani 1 1 d .
O1 O 0.6756(4) 0.16149(11) 0.36658(9) 0.0268(3) Uani 1 1 d .
C15 C 0.9206(5) 0.03674(14) 0.08290(11) 0.0167(4) Uani 1 1 d .
C14 C 0.1167(5) 0.59341(13) 1.03996(12) 0.0168(4) Uani 1 1 d .
C9 C 0.6010(5) 0.19314(14) 0.51704(12) 0.0177(4) Uani 1 1 d .
C16 C 1.0722(5) 0.10030(14) 0.02764(12) 0.0174(4) Uani 1 1 d .
C12 C 0.0462(5) 0.47576(14) 0.91176(11) 0.0157(3) Uani 1 1 d .
C6 C 0.6634(5) 0.14552(16) 0.69270(13) 0.0252(4) Uani 1 1 d .
H6 H 0.6864 0.1298 0.7517 0.030 Uiso 1 1 calc R
C17 C 0.8514(5) -0.06376(14) 0.05412(12) 0.0178(4) Uani 1 1 d .
C8 C 0.7372(5) 0.10350(15) 0.54025(13) 0.0218(4) Uani 1 1 d .
H8 H 0.8093 0.0596 0.4972 0.026 Uiso 1 1 calc R
C13 C 0.1614(5) 0.56934(13) 0.95279(12) 0.0168(4) Uani 1 1 d .
C7 C 0.7659(5) 0.07914(15) 0.62853(13) 0.0249(4) Uani 1 1 d .
H7 H 0.8538 0.0184 0.6443 0.030 Uiso 1 1 calc R
C10 C 0.4914(5) 0.26031(14) 0.58169(12) 0.0186(4) Uani 1 1 d .
C2 C 0.4237(5) 0.31451(14) 0.39805(12) 0.0196(4) Uani 1 1 d .
C11 C 0.4056(5) 0.33623(16) 0.30277(13) 0.0257(4) Uani 1 1 d .
H11A H 0.3138 0.4009 0.2948 0.038 Uiso 1 1 calc GR
H11B H 0.2577 0.2850 0.2673 0.038 Uiso 1 1 calc GR
H11C H 0.6336 0.3368 0.2849 0.038 Uiso 1 1 calc GR
C1 C 0.5732(5) 0.21832(14) 0.42263(13) 0.0189(4) Uani 1 1 d .
C4 C 0.3380(5) 0.35429(14) 0.55546(13) 0.0192(4) Uani 1 1 d .
C5 C 0.5257(5) 0.23596(15) 0.66913(13) 0.0222(4) Uani 1 1 d .
H5 H 0.4566 0.2801 0.7125 0.027 Uiso 1 1 calc R
C3 C 0.3133(5) 0.37629(14) 0.45997(13) 0.0201(4) Uani 1 1 d .
H3 H 0.2170 0.4354 0.4428 0.024 Uiso 1 1 calc R

loop_
_atom_site_aniso_label
_atom_site_aniso_U_11
_atom_site_aniso_U_22
_atom_site_aniso_U_33
_atom_site_aniso_U_23
_atom_site_aniso_U_13
_atom_site_aniso_U_12
Br1 0.01950(10) 0.02184(11) 0.01431(9) -0.00170(7) 0.00421(7) 0.00444(7)
Br2 0.01865(10) 0.02807(12) 0.01233(9) -0.00245(7) 0.00258(7) 0.00371(8)
F2 0.0329(6) 0.0153(6) 0.0217(5) -0.0035(4) 0.0025(5) -0.0035(5)
F3 0.0335(7) 0.0170(6) 0.0228(6) -0.0024(4) 0.0028(5) -0.0007(5)
F1 0.0305(6) 0.0207(6) 0.0215(5) 0.0031(4) 0.0083(5) -0.0048(5)
F4 0.0323(7) 0.0264(6) 0.0186(5) 0.0044(5) 0.0086(5) -0.0039(5)
O2 0.0311(8) 0.0198(7) 0.0233(7) -0.0030(5) 0.0094(6) 0.0056(6)
O1 0.0351(8) 0.0262(8) 0.0202(7) -0.0027(6) 0.0092(6) 0.0058(6)
C15 0.0147(9) 0.0244(10) 0.0107(8) -0.0010(7) 0.0004(7) 0.0037(7)
C14 0.0175(9) 0.0133(9) 0.0189(8) -0.0019(7) 0.0002(7) 0.0015(7)
C9 0.0142(9) 0.0189(9) 0.0193(9) -0.0030(7) 0.0033(7) -0.0018(7)
C16 0.0164(9) 0.0187(9) 0.0162(8) -0.0010(7) -0.0009(7) 0.0016(7)
C12 0.0159(9) 0.0193(9) 0.0123(8) -0.0002(6) 0.0008(7) 0.0060(7)
C6 0.0249(10) 0.0319(11) 0.0183(9) 0.0050(8) 0.0012(8) -0.0023(8)
C17 0.0159(9) 0.0234(10) 0.0143(8) 0.0050(7) 0.0009(7) 0.0010(7)
C8 0.0183(9) 0.0214(10) 0.0247(9) -0.0001(7) 0.0006(8) -0.0003(7)
C13 0.0168(9) 0.0159(9) 0.0184(8) 0.0037(7) 0.0035(7) 0.0014(7)
C7 0.0241(10) 0.0217(10) 0.0283(10) 0.0043(8) -0.0003(8) 0.0019(8)
C10 0.0158(9) 0.0181(9) 0.0216(9) -0.0010(7) 0.0037(7) -0.0014(7)
C2 0.0177(9) 0.0198(10) 0.0210(9) 0.0012(7) 0.0029(7) -0.0010(7)
C11 0.0265(11) 0.0299(11) 0.0209(9) 0.0054(8) 0.0032(8) 0.0010(8)
C1 0.0141(9) 0.0174(9) 0.0245(9) 0.0003(7) 0.0015(7) -0.0021(7)
C4 0.0171(9) 0.0148(9) 0.0255(9) -0.0034(7) 0.0054(7) -0.0019(7)
C5 0.0215(10) 0.0235(10) 0.0211(9) -0.0053(7) 0.0061(8) -0.0025(8)
C3 0.0182(9) 0.0158(9) 0.0264(10) 0.0003(7) 0.0038(8) 0.0006(7)

loop_
_atom_type_symbol
_atom_type_description
_atom_type_scat_dispersion_real
_atom_type_scat_dispersion_imag
_atom_type_scat_source
C C 0.0033 0.0016 'International Tables Vol C Tables 4.2.6.8 and 6.1.1.4'
H H 0.0000 0.0000 'International Tables Vol C Tables 4.2.6.8 and 6.1.1.4'
O O 0.0106 0.0060 'International Tables Vol C Tables 4.2.6.8 and 6.1.1.4'
F F 0.0171 0.0103 'International Tables Vol C Tables 4.2.6.8 and 6.1.1.4'
Br Br -0.2901 2.4595 'International Tables Vol C Tables 4.2.6.8 and 6.1.1.4'

loop_
_geom_angle_atom_site_label_1
_geom_angle_atom_site_label_2
_geom_angle_atom_site_label_3
_geom_angle
_geom_angle_site_symmetry_1
_geom_angle_site_symmetry_3
C16 C15 Br2 120.65(14) . .
C17 C15 Br2 121.16(14) . .
C17 C15 C16 118.19(16) . .
F2 C14 C12 120.30(16) . 2_567
F2 C14 C13 119.09(16) . .
C13 C14 C12 120.61(16) . 2_567
C8 C9 C10 120.62(17) . .
C8 C9 C1 119.14(16) . .
C10 C9 C1 120.24(17) . .
F3 C16 C15 120.32(16) . .
F3 C16 C17 119.09(16) . 2_755
C17 C16 C15 120.59(17) 2_755 .
C14 C12 Br1 121.06(13) 2_567 .
C13 C12 Br1 120.43(14) . .
C13 C12 C14 118.51(16) . 2_567
C7 C6 H6 119.9 . .
C7 C6 C5 120.21(18) . .
C5 C6 H6 119.9 . .
F4 C17 C15 120.11(16) . .
F4 C17 C16 118.67(16) . 2_755
C16 C17 C15 121.21(17) 2_755 .
C9 C8 H8 120.1 . .
C9 C8 C7 119.75(18) . .
C7 C8 H8 120.1 . .
F1 C13 C14 119.03(16) . .
F1 C13 C12 120.08(16) . .
C14 C13 C12 120.88(17) . .
C6 C7 C8 119.96(19) . .
C6 C7 H7 120.0 . .
C8 C7 H7 120.0 . .
C9 C10 C4 119.93(17) . .
C5 C10 C9 119.08(18) . .
C5 C10 C4 120.98(17) . .
C1 C2 C11 116.47(16) . .
C3 C2 C11 123.39(19) . .
C3 C2 C1 120.13(18) . .
C2 C11 H11A 109.5 . .
C2 C11 H11B 109.5 . .
C2 C11 H11C 109.5 . .
H11A C11 H11B 109.5 . .
H11A C11 H11C 109.5 . .
H11B C11 H11C 109.5 . .
O1 C1 C9 120.54(17) . .
O1 C1 C2 120.62(17) . .
C2 C1 C9 118.83(16) . .
O2 C4 C10 122.63(18) . .
O2 C4 C3 119.34(18) . .
C10 C4 C3 118.03(16) . .
C6 C5 H5 119.8 . .
C10 C5 C6 120.37(17) . .
C10 C5 H5 119.8 . .
C2 C3 C4 122.80(18) . .
C2 C3 H3 118.6 . .
C4 C3 H3 118.6 . .

loop_
_geom_bond_atom_site_label_1
_geom_bond_atom_site_label_2
_geom_bond_distance
_geom_bond_site_symmetry_2
Br1 C12 1.8702(17) .
Br2 C15 1.8699(17) .
F2 C14 1.339(2) .
F3 C16 1.333(2) .
F1 C13 1.340(2) .
F4 C17 1.344(2) .
O2 C4 1.227(2) .
O1 C1 1.223(2) .
C15 C16 1.387(2) .
C15 C17 1.381(3) .
C14 C12 1.386(3) 2_567
C14 C13 1.380(2) .
C9 C8 1.382(3) .
C9 C10 1.409(2) .
C9 C1 1.490(3) .
C16 C17 1.380(2) 2_755
C12 C14 1.385(3) 2_567
C12 C13 1.382(3) .
C6 H6 0.9300 .
C6 C7 1.386(3) .
C6 C5 1.396(3) .
C17 C16 1.380(2) 2_755
C8 H8 0.9300 .
C8 C7 1.396(3) .
C7 H7 0.9300 .
C10 C4 1.474(3) .
C10 C5 1.383(3) .
C2 C11 1.492(3) .
C2 C1 1.487(3) .
C2 C3 1.338(3) .
C11 H11A 0.9600 .
C11 H11B 0.9600 .
C11 H11C 0.9600 .
C4 C3 1.495(3) .
C5 H5 0.9300 .
C3 H3 0.9300 .

loop_
_geom_torsion_atom_site_label_1
_geom_torsion_atom_site_label_2
_geom_torsion_atom_site_label_3
_geom_torsion_atom_site_label_4
_geom_torsion
_geom_torsion_site_symmetry_1
_geom_torsion_site_symmetry_4
Br1 C12 C13 F1 0.1(2) . .
Br1 C12 C13 C14 -178.92(14) . .
Br2 C15 C16 F3 1.5(2) . .
Br2 C15 C16 C17 -179.18(14) . 2_755
Br2 C15 C17 F4 -0.1(2) . .
Br2 C15 C17 C16 179.18(14) . 2_755
F2 C14 C13 F1 0.2(3) . .
F2 C14 C13 C12 179.21(16) . .
O2 C4 C3 C2 -179.37(19) . .
C14 C12 C13 F1 179.25(16) 2_567 .
C14 C12 C13 C14 0.3(3) 2_567 .
C9 C8 C7 C6 -1.1(3) . .
C9 C10 C4 O2 177.72(18) . .
C9 C10 C4 C3 -1.7(3) . .
C9 C10 C5 C6 -0.7(3) . .
C16 C15 C17 F4 -179.80(16) . .
C16 C15 C17 C16 -0.6(3) . 2_755
C12 C14 C13 F1 -179.26(16) 2_567 .
C12 C14 C13 C12 -0.3(3) 2_567 .
C17 C15 C16 F3 -178.81(16) . .
C17 C15 C16 C17 0.5(3) . 2_755
C8 C9 C10 C4 -178.33(17) . .
C8 C9 C10 C5 0.8(3) . .
C8 C9 C1 O1 -1.4(3) . .
C8 C9 C1 C2 179.51(17) . .
C7 C6 C5 C10 -0.2(3) . .
C10 C9 C8 C7 0.1(3) . .
C10 C9 C1 O1 178.21(18) . .
C10 C9 C1 C2 -0.9(3) . .
C10 C4 C3 C2 0.1(3) . .
C11 C2 C1 O1 0.3(3) . .
C11 C2 C1 C9 179.41(17) . .
C11 C2 C3 C4 -179.05(18) . .
C1 C9 C8 C7 179.76(17) . .
C1 C9 C10 C4 2.0(3) . .
C1 C9 C10 C5 -178.87(17) . .
C1 C2 C3 C4 1.1(3) . .
C4 C10 C5 C6 178.37(17) . .
C5 C6 C7 C8 1.1(3) . .
C5 C10 C4 O2 -1.3(3) . .
C5 C10 C4 C3 179.26(17) . .
C3 C2 C1 O1 -179.83(19) . .
C3 C2 C1 C9 -0.8(3) . .
